data_7114393
loop_
_publ_author_name
'Carmona, Daniel'
'Ferrer, Joaquina'
'Lorenzo, M\'onica'
'Santander, Manuel'
'Ponz, Sergio'
'Lahoz, Fernando J.'
'L\'opez, Jos\'e A.'
'Oro, Luis A.'

_publ_section_title
;
 Diastereoselective formation of chiral iridium hydrides containing the
 chiral P,N-chelate ligand
 (4S)-2-(2-(diphenylphosphino)phenyl)-4-isopropyl-1,3-oxazolineElectronic
 supplementary information (ESI) available: selected analytical and
 spectroscopic data for 1. See http://www.rsc.org/suppdata/cc/b2/b200518b/
;
_journal_issue 8
_journal_name_full 'Chemical Communications'
_journal_page_first 870
_journal_paper_doi 10.1039/b200518b
_journal_year 2002
_chemical_formula_moiety 'C42 H41 Cl Ir N O P2, 0.5(C D Cl3)'
_chemical_formula_sum 'C42.5 H41 Cl2.5 D0.5 Ir N O P2'
_chemical_formula_weight 925.54
_chemical_name_systematic
;
?
;
_space_group_IT_number 23
_symmetry_cell_setting orthorhombic
_symmetry_space_group_name_Hall 'I 2 2'
_symmetry_space_group_name_H-M 'I 2 2 2'
_atom_sites_solution_hydrogens mixed
_atom_sites_solution_primary heavy
_atom_sites_solution_secondary difmap
_audit_creation_method SHELXL-97
_cell_angle_alpha 90.00
_cell_angle_beta 90.00
_cell_angle_gamma 90.00
_cell_formula_units_Z 8
_cell_length_a 17.371(2)
_cell_length_b 18.477(3)
_cell_length_c 23.918(2)
_cell_measurement_reflns_used 63
_cell_measurement_temperature 173(2)
_cell_measurement_theta_max 20
_cell_measurement_theta_min 12.5
_cell_volume 7676.8(17)
_computing_cell_refinement 'XSCANS v. 2.1 (Siemens)'
_computing_data_collection 'XSCANS v. 2.1 (Siemens)'
_computing_data_reduction 'XSCANS v. 2.1 (Siemens)'
_computing_molecular_graphics 'XP, SHELXTL v. 6.10 (Bruker, 2000)'
_computing_publication_material 'XCIF, SHELXTL v. 6.10 (Bruker, 2000)'
_computing_structure_refinement 'SHELXL-97 (Sheldrick, 1997)'
_computing_structure_solution 'SHELXS-97 (Sheldrick, 1990)'
_diffrn_ambient_temperature 173(2)
_diffrn_measured_fraction_theta_full 0.998
_diffrn_measured_fraction_theta_max 0.998
_diffrn_measurement_device 'four-circle diffractometer'
_diffrn_measurement_device_type 'Siemens P4'
_diffrn_measurement_method '\w scans'
_diffrn_radiation_monochromator graphite
_diffrn_radiation_source 'normal focus Mo sealed tube'
_diffrn_radiation_type MoK\a
_diffrn_radiation_wavelength 0.71073
_diffrn_reflns_av_R_equivalents 0.0354
_diffrn_reflns_av_sigmaI/netI 0.0842
_diffrn_reflns_limit_h_max 20
_diffrn_reflns_limit_h_min -20
_diffrn_reflns_limit_k_max 21
_diffrn_reflns_limit_k_min -21
_diffrn_reflns_limit_l_max 28
_diffrn_reflns_limit_l_min -28
_diffrn_reflns_number 9427
_diffrn_reflns_theta_full 24.99
_diffrn_reflns_theta_max 24.99
_diffrn_reflns_theta_min 1.39
_diffrn_standards_decay_% 1.99
_diffrn_standards_interval_count 97
_diffrn_standards_number 3
_exptl_absorpt_coefficient_mu 3.771
_exptl_absorpt_correction_T_max 0.3923
_exptl_absorpt_correction_T_min 0.2778
_exptl_absorpt_correction_type psi-scans
_exptl_absorpt_process_details
;
Azimuthal psi-scans of 24 reflections at 10\% intervals.
Data corrected with the program: XPREP, SHELXTL v. 5 (Siemens)
;
_exptl_crystal_colour yellow
_exptl_crystal_density_diffrn 1.602
_exptl_crystal_density_method 'not measured'
_exptl_crystal_description 'irregular plate'
_exptl_crystal_F_000 3688
_exptl_crystal_size_max 0.36
_exptl_crystal_size_mid 0.26
_exptl_crystal_size_min 0.08
_refine_diff_density_max 1.067
_refine_diff_density_min -0.613
_refine_diff_density_rms 0.105
_refine_ls_abs_structure_details 'Flack H D (1983), Acta Cryst. A39, 876-881'
_refine_ls_abs_structure_Flack -0.026(12)
_refine_ls_extinction_method none
_refine_ls_goodness_of_fit_ref 0.811
_refine_ls_hydrogen_treatment mixed
_refine_ls_matrix_type full
_refine_ls_number_parameters 468
_refine_ls_number_reflns 6722
_refine_ls_number_restraints 27
_refine_ls_restrained_S_all 0.811
_refine_ls_R_factor_all 0.0750
_refine_ls_R_factor_gt 0.0357
_refine_ls_shift/su_max 0.001
_refine_ls_shift/su_mean 0.000
_refine_ls_structure_factor_coef Fsqd
_refine_ls_weighting_details 'calc w=1/[\s^2^(Fo^2^)+(0.0382P)^2^+0.0000P] where P=(Fo^2^+2Fc^2^)/3'
_refine_ls_weighting_scheme calc
_refine_ls_wR_factor_gt 0.0703
_refine_ls_wR_factor_ref 0.0780
_reflns_number_gt 3845
_reflns_number_total 6722
_reflns_threshold_expression >2sigma(I)
_cod_data_source_file b200518b.txt
_cod_data_source_block compound2b
_cod_depositor_comments
;
The following automatic conversions were performed:

'_symmetry_cell_setting' value 'Orthorhombic' changed to
'orthorhombic' according to
/usr/data/users/saulius/automatic-downloads/retrospective/RSC/lib/dictionaries/cif_core.dic
dictionary named 'cif_core.dic' version 2.4.2 from 2011-04-26.

Automatic conversion script
Id: cif_fix_values 2281 2013-09-26 08:29:07Z andrius 
;
_cod_original_cell_volume 7676.8(16)
_cod_original_sg_symbol_H-M I222
_cod_database_code 7114393

loop_
_symmetry_equiv_pos_as_xyz
'x, y, z'
'-x, -y, z'
'x, -y, -z'
'-x, y, -z'
'x+1/2, y+1/2, z+1/2'
'-x+1/2, -y+1/2, z+1/2'
'x+1/2, -y+1/2, -z+1/2'
'-x+1/2, y+1/2, -z+1/2'

loop_
_atom_site_label
_atom_site_type_symbol
_atom_site_fract_x
_atom_site_fract_y
_atom_site_fract_z
_atom_site_U_iso_or_equiv
_atom_site_adp_type
_atom_site_occupancy
_atom_site_symmetry_multiplicity
_atom_site_calc_flag
_atom_site_refinement_flags
Ir Ir 0.24691(2) 0.770265(14) 0.75037(2) 0.01985(8) Uani 1 1 d .
H0 H 0.33289(2) 0.773698(14) 0.75041(2) 0.060 Uiso 1 1 d R
H1 H 0.26089(2) 0.688599(14) 0.74011(2) 0.060 Uiso 1 1 d R
Cl Cl 0.21033(14) 0.90084(13) 0.76163(8) 0.0305(6) Uani 1 1 d .
P1 P 0.24317(18) 0.77213(16) 0.65419(11) 0.0204(7) Uani 1 1 d .
P2 P 0.2582(2) 0.75924(16) 0.84446(12) 0.0229(7) Uani 1 1 d .
C1 C 0.3261(7) 0.8138(8) 0.6200(5) 0.022(3) Uani 1 1 d .
C2 C 0.3558(7) 0.8790(6) 0.6419(4) 0.021(3) Uani 1 1 d .
H2 H 0.3341 0.8993 0.6748 0.042(5) Uiso 1 1 calc R
C3 C 0.4159(8) 0.9131(8) 0.6156(5) 0.036(3) Uani 1 1 d .
H3 H 0.4346 0.9578 0.6298 0.042(5) Uiso 1 1 calc R
C4 C 0.4502(7) 0.8821(9) 0.5675(5) 0.038(4) Uani 1 1 d .
H4 H 0.4932 0.9047 0.5503 0.042(5) Uiso 1 1 calc R
C5 C 0.4211(7) 0.8206(8) 0.5465(4) 0.050(3) Uani 1 1 d .
H5 H 0.4426 0.8019 0.5130 0.042(5) Uiso 1 1 calc R
C6 C 0.3603(6) 0.7825(6) 0.5720(4) 0.038(3) Uani 1 1 d .
H6 H 0.3429 0.7375 0.5576 0.042(5) Uiso 1 1 calc R
C7 C 0.2391(8) 0.6830(6) 0.6195(4) 0.025(3) Uani 1 1 d .
C8 C 0.1904(6) 0.6679(7) 0.5750(4) 0.027(3) Uani 1 1 d .
H8 H 0.1559 0.7037 0.5614 0.042(5) Uiso 1 1 calc R
C9 C 0.1930(8) 0.5999(7) 0.5506(5) 0.033(3) Uani 1 1 d .
H9 H 0.1611 0.5901 0.5193 0.042(5) Uiso 1 1 calc R
C10 C 0.2408(9) 0.5457(6) 0.5709(4) 0.040(3) Uani 1 1 d .
H10 H 0.2393 0.4986 0.5550 0.042(5) Uiso 1 1 calc R
C11 C 0.2919(9) 0.5616(7) 0.6155(5) 0.050(4) Uani 1 1 d .
H11 H 0.3274 0.5267 0.6289 0.042(5) Uiso 1 1 calc R
C12 C 0.2877(8) 0.6308(7) 0.6388(4) 0.039(3) Uani 1 1 d U
H12 H 0.3203 0.6420 0.6695 0.042(5) Uiso 1 1 calc R
C13 C 0.1655(7) 0.8239(7) 0.6206(4) 0.023(3) Uani 1 1 d .
C14 C 0.1675(8) 0.8424(8) 0.5629(5) 0.036(4) Uani 1 1 d .
H14 H 0.2102 0.8265 0.5413 0.042(5) Uiso 1 1 calc R
C15 C 0.1120(9) 0.8814(8) 0.5370(5) 0.041(4) Uani 1 1 d .
H15 H 0.1163 0.8933 0.4985 0.042(5) Uiso 1 1 calc R
C16 C 0.0491(8) 0.9036(7) 0.5680(5) 0.038(3) Uani 1 1 d .
H16 H 0.0102 0.9324 0.5511 0.042(5) Uiso 1 1 calc R
C17 C 0.0427(6) 0.8833(7) 0.6245(4) 0.039(3) Uani 1 1 d .
H17 H -0.0020 0.8955 0.6454 0.042(5) Uiso 1 1 calc R
C18 C 0.1027(6) 0.8452(5) 0.6495(4) 0.026(2) Uani 1 1 d .
H18 H 0.0993 0.8338 0.6882 0.042(5) Uiso 1 1 calc R
C19 C 0.3432(7) 0.7995(7) 0.8788(4) 0.019(3) Uani 1 1 d .
C20 C 0.3967(6) 0.7582(6) 0.9058(4) 0.036(3) Uani 1 1 d .
H20 H 0.3891 0.7074 0.9089 0.042(5) Uiso 1 1 calc R
C21 C 0.4619(6) 0.7895(6) 0.9288(5) 0.044(3) Uani 1 1 d .
H21 H 0.4995 0.7606 0.9471 0.042(5) Uiso 1 1 calc R
C22 C 0.4713(8) 0.8652(9) 0.9245(5) 0.043(4) Uani 1 1 d .
H22 H 0.5149 0.8878 0.9409 0.042(5) Uiso 1 1 calc R
C23 C 0.4199(9) 0.9046(8) 0.8978(5) 0.042(4) Uani 1 1 d .
H23 H 0.4275 0.9554 0.8943 0.042(5) Uiso 1 1 calc R
C24 C 0.3522(8) 0.8717(7) 0.8738(4) 0.033(3) Uani 1 1 d .
H24 H 0.3148 0.9003 0.8549 0.042(5) Uiso 1 1 calc R
C25 C 0.2562(7) 0.6684(6) 0.8730(4) 0.022(3) Uani 1 1 d U
C26 C 0.2175(7) 0.6519(6) 0.9226(4) 0.031(3) Uani 1 1 d .
H26 H 0.1922 0.6893 0.9427 0.042(5) Uiso 1 1 calc R
C27 C 0.2158(9) 0.5806(7) 0.9432(5) 0.047(5) Uani 1 1 d .
H27 H 0.1885 0.5701 0.9767 0.042(5) Uiso 1 1 calc R
C28 C 0.2536(10) 0.5252(7) 0.9149(5) 0.049(4) Uani 1 1 d .
H28 H 0.2524 0.4770 0.9286 0.042(5) Uiso 1 1 calc R
C29 C 0.2928(8) 0.5417(6) 0.8667(5) 0.042(3) Uani 1 1 d .
H29 H 0.3191 0.5043 0.8473 0.042(5) Uiso 1 1 calc R
C30 C 0.2950(8) 0.6139(6) 0.8450(5) 0.039(3) Uani 1 1 d .
H30 H 0.3227 0.6242 0.8117 0.042(5) Uiso 1 1 calc R
C31 C 0.1748(8) 0.7992(7) 0.8783(5) 0.029(3) Uani 1 1 d .
C32 C 0.1001(6) 0.7932(6) 0.8566(4) 0.031(2) Uani 1 1 d .
C33 C 0.0379(6) 0.8216(7) 0.8843(4) 0.042(3) Uani 1 1 d .
H33 H -0.0125 0.8152 0.8696 0.042(5) Uiso 1 1 calc R
C34 C 0.0487(8) 0.8605(9) 0.9347(6) 0.056(5) Uani 1 1 d .
H34 H 0.0055 0.8803 0.9536 0.042(5) Uiso 1 1 calc R
C35 C 0.1208(9) 0.8699(8) 0.9563(5) 0.043(4) Uani 1 1 d .
H35 H 0.1280 0.8976 0.9894 0.042(5) Uiso 1 1 calc R
C36 C 0.1837(8) 0.8385(7) 0.9295(5) 0.030(3) Uani 1 1 d .
H36 H 0.2335 0.8433 0.9455 0.042(5) Uiso 1 1 calc R
N N 0.1297(4) 0.7378(4) 0.7644(2) 0.0265(19) Uani 1 1 d U
C37 C 0.0821(6) 0.7515(5) 0.8044(4) 0.029(2) Uani 1 1 d .
O O 0.0109(4) 0.7264(4) 0.8014(3) 0.0404(19) Uani 1 1 d .
C38 C 0.0040(5) 0.6956(6) 0.7463(6) 0.048(3) Uani 1 1 d .
H38A H -0.0221 0.7294 0.7204 0.042(5) Uiso 1 1 calc R
H38B H -0.0247 0.6494 0.7473 0.042(5) Uiso 1 1 calc R
C39 C 0.0874(6) 0.6838(6) 0.7294(4) 0.031(2) Uani 1 1 d .
H39 H 0.0935 0.6973 0.6892 0.042(5) Uiso 1 1 calc R
C40 C 0.1218(6) 0.6082(5) 0.7383(4) 0.037(3) Uani 1 1 d .
H40 H 0.1791 0.6122 0.7356 0.042(5) Uiso 1 1 calc R
C41 C 0.0940(9) 0.5543(7) 0.6933(5) 0.059(4) Uani 1 1 d .
H41A H 0.0377 0.5508 0.6945 0.042(12) Uiso 1 1 calc R
H41B H 0.1165 0.5065 0.7005 0.042(12) Uiso 1 1 calc R
H41C H 0.1101 0.5712 0.6563 0.042(12) Uiso 1 1 calc R
C42 C 0.1013(8) 0.5756(6) 0.7968(5) 0.049(4) Uani 1 1 d .
H42A H 0.1083 0.6126 0.8257 0.042(12) Uiso 1 1 calc R
H42B H 0.1351 0.5344 0.8046 0.042(12) Uiso 1 1 calc R
H42C H 0.0475 0.5594 0.7968 0.042(12) Uiso 1 1 calc R
C50A C -0.0250(11) 0.0024(8) 0.2167(4) 0.076(11) Uiso 0.06(3) 1 d PD
C50B C 0.0286(10) 0.0341(7) 0.2108(4) 0.076(11) Uiso 0.44(3) 1 d PD
Cl50 Cl 0.0000 0.0000 0.1468(2) 0.103(2) Uani 1 2 d SD
Cl51 Cl -0.0411(5) 0.0907(5) 0.2376(3) 0.098(4) Uani 0.50 1 d PD
Cl52 Cl 0.0474(8) -0.0363(5) 0.2560(4) 0.149(6) Uani 0.50 1 d PD

loop_
_atom_site_aniso_label
_atom_site_aniso_U_11
_atom_site_aniso_U_22
_atom_site_aniso_U_33
_atom_site_aniso_U_23
_atom_site_aniso_U_13
_atom_site_aniso_U_12
Ir 0.02144(12) 0.02460(12) 0.01351(10) 0.0013(3) 0.0002(3) -0.0007(2)
Cl 0.0402(12) 0.0271(12) 0.0243(17) 0.0006(9) -0.0040(10) 0.0038(10)
P1 0.0234(17) 0.0224(13) 0.0155(12) -0.0021(11) 0.0047(12) -0.0051(17)
P2 0.0279(18) 0.0260(14) 0.0149(12) 0.0016(9) -0.0016(13) 0.0039(15)
C1 0.008(6) 0.033(8) 0.026(7) 0.003(6) -0.006(5) -0.001(5)
C2 0.023(6) 0.029(7) 0.013(5) -0.005(5) 0.006(4) -0.004(5)
C3 0.033(8) 0.041(8) 0.033(6) -0.002(6) 0.008(6) -0.010(6)
C4 0.025(8) 0.061(12) 0.029(8) 0.001(7) 0.011(6) -0.018(7)
C5 0.032(7) 0.080(11) 0.039(7) -0.016(7) 0.025(6) -0.010(7)
C6 0.038(6) 0.044(8) 0.032(6) -0.022(5) 0.002(5) 0.003(6)
C7 0.035(8) 0.014(5) 0.025(5) 0.006(4) -0.002(5) 0.001(6)
C8 0.023(6) 0.039(7) 0.019(5) -0.001(5) 0.004(4) -0.003(5)
C9 0.042(7) 0.029(7) 0.026(6) -0.007(5) 0.002(5) -0.011(6)
C10 0.066(10) 0.026(7) 0.028(6) -0.006(5) 0.012(8) -0.011(9)
C11 0.082(10) 0.033(7) 0.035(6) 0.007(6) -0.002(7) 0.026(7)
C12 0.044(6) 0.050(7) 0.023(5) -0.022(5) -0.003(5) -0.002(6)
C13 0.032(7) 0.024(8) 0.013(6) -0.001(6) -0.008(5) -0.005(6)
C14 0.038(9) 0.050(9) 0.020(6) 0.010(6) -0.003(6) -0.009(7)
C15 0.054(10) 0.044(8) 0.027(7) 0.011(6) -0.003(6) 0.006(7)
C16 0.052(8) 0.029(7) 0.033(7) 0.001(6) -0.015(6) -0.001(6)
C17 0.028(6) 0.054(8) 0.034(6) -0.009(6) 0.003(5) 0.007(6)
C18 0.032(6) 0.027(6) 0.020(5) 0.000(4) -0.001(4) -0.009(5)
C19 0.016(6) 0.033(8) 0.009(5) 0.005(5) 0.001(4) 0.003(5)
C20 0.037(6) 0.033(7) 0.038(6) 0.006(5) -0.012(5) 0.003(5)
C21 0.035(6) 0.045(8) 0.052(7) 0.001(6) -0.023(6) 0.007(5)
C22 0.029(7) 0.070(12) 0.029(7) -0.003(7) -0.002(5) -0.004(7)
C23 0.047(10) 0.046(8) 0.032(7) -0.004(6) 0.007(7) -0.016(8)
C24 0.030(7) 0.040(8) 0.028(6) 0.015(6) 0.004(5) 0.002(6)
C25 0.027(6) 0.012(4) 0.028(5) -0.004(4) -0.006(5) -0.001(5)
C26 0.050(8) 0.029(6) 0.013(5) 0.001(4) 0.006(5) -0.004(5)
C27 0.082(13) 0.032(8) 0.026(6) 0.005(6) -0.009(7) -0.011(8)
C28 0.070(9) 0.037(7) 0.040(6) 0.008(6) -0.008(9) -0.016(10)
C29 0.044(7) 0.028(7) 0.054(8) -0.003(6) -0.012(6) 0.002(6)
C30 0.053(8) 0.032(7) 0.033(6) 0.011(6) -0.009(6) 0.007(6)
C31 0.033(7) 0.033(9) 0.021(6) 0.006(6) 0.008(5) 0.002(6)
C32 0.031(6) 0.045(7) 0.018(5) 0.004(4) 0.004(4) 0.003(5)
C33 0.040(7) 0.067(9) 0.021(5) 0.008(6) 0.002(5) 0.018(6)
C34 0.051(10) 0.073(13) 0.044(9) 0.002(8) 0.019(7) 0.038(9)
C35 0.062(11) 0.049(9) 0.017(6) -0.011(6) 0.008(6) 0.003(8)
C36 0.028(7) 0.032(7) 0.029(6) 0.000(5) 0.007(5) 0.006(6)
N 0.019(3) 0.047(5) 0.014(4) -0.009(3) 0.000(2) 0.010(3)
C37 0.032(5) 0.030(6) 0.025(5) -0.006(4) 0.000(4) 0.003(4)
O 0.022(4) 0.062(6) 0.037(4) -0.004(4) 0.003(3) -0.008(4)
C38 0.027(4) 0.076(8) 0.041(6) -0.009(10) -0.001(9) -0.022(4)
C39 0.032(6) 0.040(6) 0.020(4) 0.002(4) -0.002(4) -0.003(5)
C40 0.051(6) 0.030(5) 0.029(8) -0.005(5) 0.001(5) -0.007(5)
C41 0.073(11) 0.060(10) 0.045(7) -0.019(7) 0.005(7) -0.013(9)
C42 0.076(10) 0.029(7) 0.041(7) -0.004(6) -0.007(7) -0.021(7)
Cl50 0.149(6) 0.099(6) 0.060(3) 0.000 0.000 0.017(4)
Cl51 0.065(5) 0.191(12) 0.036(5) -0.025(5) -0.010(3) 0.035(7)
Cl52 0.154(10) 0.174(14) 0.119(10) 0.079(11) -0.055(10) -0.028(10)

loop_
_atom_type_symbol
_atom_type_description
_atom_type_scat_dispersion_real
_atom_type_scat_dispersion_imag
_atom_type_scat_source
C C 0.0033 0.0016 'International Tables Vol C Tables 4.2.6.8 and 6.1.1.4'
H H 0.0000 0.0000 'International Tables Vol C Tables 4.2.6.8 and 6.1.1.4'
N N 0.0061 0.0033 'International Tables Vol C Tables 4.2.6.8 and 6.1.1.4'
P P 0.1023 0.0942 'International Tables Vol C Tables 4.2.6.8 and 6.1.1.4'
Cl Cl 0.1484 0.1585 'International Tables Vol C Tables 4.2.6.8 and 6.1.1.4'
Ir Ir -1.4442 7.9887 'International Tables Vol C Tables 4.2.6.8 and 6.1.1.4'
O O 0.0106 0.0060 'International Tables Vol C Tables 4.2.6.8 and 6.1.1.4'

loop_
_geom_angle_atom_site_label_1
_geom_angle_atom_site_label_2
_geom_angle_atom_site_label_3
_geom_angle
_geom_angle_site_symmetry_1
_geom_angle_site_symmetry_3
H0 Ir H1 83.4 . .
H0 Ir N 163.4(2) . .
H1 Ir N 84.3(2) . .
H0 Ir P2 85.22(9) . .
H1 Ir P2 93.21(8) . .
N Ir P2 84.34(18) . .
H0 Ir P1 91.62(8) . .
H1 Ir P1 81.99(7) . .
N Ir P1 97.70(17) . .
P2 Ir P1 174.55(11) . .
H0 Ir Cl 102.24(6) . .
H1 Ir Cl 173.71(5) . .
N Ir Cl 90.7(2) . .
P2 Ir Cl 90.10(9) . .
P1 Ir Cl 94.92(9) . .
C1 P1 C13 99.5(5) . .
C1 P1 C7 101.8(6) . .
C13 P1 C7 103.9(6) . .
C1 P1 Ir 115.6(4) . .
C13 P1 Ir 117.7(4) . .
C7 P1 Ir 115.9(3) . .
C25 P2 C31 101.1(6) . .
C25 P2 C19 102.8(6) . .
C31 P2 C19 106.0(5) . .
C25 P2 Ir 117.1(3) . .
C31 P2 Ir 109.7(4) . .
C19 P2 Ir 118.3(4) . .
C2 C1 C6 119.8(11) . .
C2 C1 P1 118.7(9) . .
C6 C1 P1 121.5(10) . .
C3 C2 C1 120.0(11) . .
C2 C3 C4 120.4(13) . .
C5 C4 C3 119.3(12) . .
C4 C5 C6 122.9(10) . .
C5 C6 C1 117.5(11) . .
C12 C7 C8 119.6(11) . .
C12 C7 P1 117.2(9) . .
C8 C7 P1 123.2(9) . .
C9 C8 C7 119.0(11) . .
C8 C9 C10 121.8(11) . .
C9 C10 C11 119.1(11) . .
C12 C11 C10 117.3(12) . .
C7 C12 C11 123.0(12) . .
C18 C13 C14 116.5(11) . .
C18 C13 P1 121.4(8) . .
C14 C13 P1 122.1(10) . .
C15 C14 C13 123.8(13) . .
C14 C15 C16 118.3(12) . .
C15 C16 C17 119.9(12) . .
C18 C17 C16 119.2(10) . .
C13 C18 C17 122.2(10) . .
C24 C19 C20 121.1(13) . .
C24 C19 P2 116.8(10) . .
C20 C19 P2 122.0(10) . .
C19 C20 C21 120.7(11) . .
C20 C21 C22 118.6(11) . .
C23 C22 C21 120.3(14) . .
C22 C23 C24 120.8(15) . .
C19 C24 C23 118.4(13) . .
C30 C25 C26 119.0(11) . .
C30 C25 P2 118.9(9) . .
C26 C25 P2 122.1(9) . .
C25 C26 C27 120.8(11) . .
C28 C27 C26 120.5(12) . .
C29 C28 C27 118.7(12) . .
C28 C29 C30 121.6(12) . .
C25 C30 C29 119.3(12) . .
C32 C31 C36 117.1(11) . .
C32 C31 P2 122.8(9) . .
C36 C31 P2 120.1(10) . .
C33 C32 C31 121.3(10) . .
C33 C32 C37 115.8(9) . .
C31 C32 C37 122.8(9) . .
C32 C33 C34 120.0(11) . .
C35 C34 C33 120.6(12) . .
C34 C35 C36 119.4(12) . .
C35 C36 C31 121.4(12) . .
C37 N C39 103.3(7) . .
C37 N Ir 132.0(6) . .
C39 N Ir 124.4(5) . .
N C37 O 119.4(8) . .
N C37 C32 125.7(9) . .
O C37 C32 114.8(8) . .
C37 O C38 105.4(7) . .
O C38 C39 102.8(7) . .
N C39 C38 102.9(8) . .
N C39 C40 109.8(8) . .
C38 C39 C40 117.7(9) . .
C39 C40 C41 111.7(9) . .
C39 C40 C42 112.7(8) . .
C41 C40 C42 107.7(8) . .
C50B C50A C50A 89(2) 2 2
C50B C50A C50B 124(2) 2 .
C50A C50A C50B 38.7(19) 2 .
C50B C50A Cl52 130(2) 2 2
C50A C50A Cl52 112(2) 2 2
C50B C50A Cl52 95.5(15) . 2
C50B C50A Cl52 76.7(18) 2 .
C50A C50A Cl52 39.9(9) 2 .
C50B C50A Cl52 71.1(9) . .
Cl52 C50A Cl52 91.4(14) 2 .
C50B C50A Cl50 78.5(11) 2 .
C50A C50A Cl50 75.3(6) 2 .
C50B C50A Cl50 71.3(9) . .
Cl52 C50A Cl50 149.0(12) 2 .
Cl52 C50A Cl50 109.5(8) . .
C50B C50A Cl51 165(2) 2 .
C50A C50A Cl51 105(2) 2 .
C50B C50A Cl51 71.0(9) . .
Cl52 C50A Cl51 39.2(8) 2 .
Cl52 C50A Cl51 110.5(9) . .
Cl50 C50A Cl51 110.2(8) . .
C50B C50A Cl51 46.1(16) 2 2
C50A C50A Cl51 51.7(15) 2 2
C50B C50A Cl51 90.2(10) . 2
Cl52 C50A Cl51 114.4(10) 2 2
Cl52 C50A Cl51 31.0(5) . 2
Cl50 C50A Cl51 94.1(6) . 2
Cl51 C50A Cl51 141.4(9) . 2
C50A C50B C50A 52(2) 2 .
C50A C50B C50B 34.8(17) 2 2
C50A C50B C50B 20.9(8) . 2
C50A C50B Cl52 80.0(19) 2 2
C50A C50B Cl52 44.2(9) . 2
C50B C50B Cl52 62.7(9) 2 2
C50A C50B Cl51 117(2) 2 .
C50A C50B Cl51 71.5(8) . .
C50B C50B Cl51 92.4(12) 2 .
Cl52 C50B Cl51 37.5(6) 2 .
C50A C50B Cl52 32.1(14) 2 .
C50A C50B Cl52 71.4(8) . .
C50B C50B Cl52 61.6(7) 2 .
Cl52 C50B Cl52 76.5(10) 2 .
Cl51 C50B Cl52 111.0(8) . .
C50A C50B Cl50 78.4(13) 2 .
C50A C50B Cl50 71.2(8) . .
C50B C50B Cl50 62.3(6) 2 .
Cl52 C50B Cl50 110.4(11) 2 .
Cl51 C50B Cl50 110.5(7) . .
Cl52 C50B Cl50 109.6(8) . .
C50A Cl50 C50A 29.3(12) 2 .
C50A Cl50 C50B 23.1(7) 2 .
C50A Cl50 C50B 37.4(10) . .
C50A Cl50 C50B 37.4(10) 2 2
C50A Cl50 C50B 23.1(7) . 2
C50B Cl50 C50B 55.3(12) . 2
Cl52 Cl51 C50B 70.5(9) 2 .
Cl52 Cl51 C50A 43.3(7) 2 .
C50B Cl51 C50A 37.5(10) . .
Cl52 Cl51 C50A 54.0(8) 2 2
C50B Cl51 C50A 16.9(7) . 2
C50A Cl51 C50A 23.4(12) . 2
Cl51 Cl52 C50A 97.5(10) 2 2
Cl51 Cl52 C50B 72.0(8) 2 2
C50A Cl52 C50B 40.3(13) 2 2
Cl51 Cl52 C50B 114.7(9) 2 .
C50A Cl52 C50B 17.9(10) 2 .
C50B Cl52 C50B 55.8(11) 2 .
Cl51 Cl52 C50A 95.0(10) 2 .
C50A Cl52 C50A 28.0(16) 2 .
C50B Cl52 C50A 23.3(7) 2 .
C50B Cl52 C50A 37.5(10) . .
Cl51 Cl52 Cl52 119.9(14) 2 2
C50A Cl52 Cl52 54.3(10) 2 2
C50B Cl52 Cl52 52.1(7) 2 2
C50B Cl52 Cl52 51.4(6) . 2
C50A Cl52 Cl52 34.2(5) . 2

loop_
_geom_bond_atom_site_label_1
_geom_bond_atom_site_label_2
_geom_bond_distance
_geom_bond_site_symmetry_2
Ir H0 1.4949 .
Ir H1 1.5479 .
Ir N 2.149(7) .
Ir P2 2.268(3) .
Ir P1 2.302(3) .
Ir Cl 2.509(2) .
P1 C1 1.827(13) .
P1 C13 1.838(13) .
P1 C7 1.844(11) .
P2 C25 1.811(11) .
P2 C31 1.816(13) .
P2 C19 1.847(13) .
C1 C2 1.412(17) .
C1 C6 1.415(15) .
C2 C3 1.372(17) .
C3 C4 1.417(16) .
C4 C5 1.342(18) .
C5 C6 1.408(15) .
C7 C12 1.363(16) .
C7 C8 1.389(15) .
C8 C9 1.386(16) .
C9 C10 1.388(17) .
C10 C11 1.419(18) .
C11 C12 1.396(16) .
C13 C18 1.350(15) .
C13 C14 1.423(15) .
C14 C15 1.354(18) .
C15 C16 1.382(17) .
C16 C17 1.409(15) .
C17 C18 1.392(14) .
C19 C24 1.349(18) .
C19 C20 1.365(15) .
C20 C21 1.385(14) .
C21 C22 1.413(18) .
C22 C23 1.316(19) .
C23 C24 1.44(2) .
C25 C30 1.386(15) .
C25 C26 1.398(15) .
C26 C27 1.408(16) .
C27 C28 1.392(17) .
C28 C29 1.373(17) .
C29 C30 1.431(15) .
C31 C32 1.402(16) .
C31 C36 1.433(16) .
C32 C33 1.371(13) .
C32 C37 1.499(12) .
C33 C34 1.416(17) .
C34 C35 1.366(19) .
C35 C36 1.393(18) .
N C37 1.290(11) .
N C39 1.496(11) .
C37 O 1.322(12) .
O C38 1.441(14) .
C38 C39 1.520(12) .
C39 C40 1.533(14) .
C40 C41 1.545(14) .
C40 C42 1.565(14) .
C50A C50B 0.69(2) 2
C50A C50A 0.87(4) 2
C50A C50B 1.11(3) .
C50A Cl52 1.196(13) 2
C50A Cl52 1.728(10) .
C50A Cl50 1.728(10) .
C50A Cl51 1.728(10) .
C50A Cl51 2.128(18) 2
C50B C50A 0.69(2) 2
C50B C50B 1.60(4) 2
C50B Cl52 1.71(2) 2
C50B Cl51 1.722(10) .
C50B Cl52 1.725(10) .
C50B Cl50 1.729(10) .
Cl50 C50A 1.728(10) 2
Cl50 C50B 1.729(10) 2
Cl51 Cl52 1.102(15) 2
Cl51 C50A 2.128(18) 2
Cl52 Cl51 1.102(15) 2
Cl52 C50A 1.196(13) 2
Cl52 C50B 1.71(2) 2
Cl52 Cl52 2.13(2) 2

loop_
_geom_torsion_atom_site_label_1
_geom_torsion_atom_site_label_2
_geom_torsion_atom_site_label_3
_geom_torsion_atom_site_label_4
_geom_torsion
_geom_torsion_site_symmetry_1
_geom_torsion_site_symmetry_4
H0 Ir P1 C1 -24.9(5) . .
H1 Ir P1 C1 -108.0(5) . .
N Ir P1 C1 168.9(5) . .
P2 Ir P1 C1 -79.4(11) . .
Cl Ir P1 C1 77.5(5) . .
H0 Ir P1 C13 -142.1(5) . .
H1 Ir P1 C13 134.8(5) . .
N Ir P1 C13 51.7(5) . .
P2 Ir P1 C13 163.3(11) . .
Cl Ir P1 C13 -39.7(5) . .
H0 Ir P1 C7 94.1(5) . .
H1 Ir P1 C7 11.0(5) . .
N Ir P1 C7 -72.1(5) . .
P2 Ir P1 C7 39.5(12) . .
Cl Ir P1 C7 -163.5(5) . .
H0 Ir P2 C25 -96.2(5) . .
H1 Ir P2 C25 -13.2(5) . .
N Ir P2 C25 70.8(6) . .
P1 Ir P2 C25 -41.4(12) . .
Cl Ir P2 C25 161.5(5) . .
H0 Ir P2 C31 149.4(5) . .
H1 Ir P2 C31 -127.6(5) . .
N Ir P2 C31 -43.6(5) . .
P1 Ir P2 C31 -155.9(11) . .
Cl Ir P2 C31 47.1(5) . .
H0 Ir P2 C19 27.6(5) . .
H1 Ir P2 C19 110.7(5) . .
N Ir P2 C19 -165.3(5) . .
P1 Ir P2 C19 82.4(11) . .
Cl Ir P2 C19 -74.6(5) . .
C13 P1 C1 C2 83.8(10) . .
C7 P1 C1 C2 -169.8(9) . .
Ir P1 C1 C2 -43.3(11) . .
C13 P1 C1 C6 -95.5(11) . .
C7 P1 C1 C6 11.0(11) . .
Ir P1 C1 C6 137.5(9) . .
C6 C1 C2 C3 2.1(19) . .
P1 C1 C2 C3 -177.2(10) . .
C1 C2 C3 C4 -2(2) . .
C2 C3 C4 C5 3(2) . .
C3 C4 C5 C6 -4(2) . .
C4 C5 C6 C1 4(2) . .
C2 C1 C6 C5 -2.9(18) . .
P1 C1 C6 C5 176.3(9) . .
C1 P1 C7 C12 81.2(11) . .
C13 P1 C7 C12 -175.8(10) . .
Ir P1 C7 C12 -45.0(12) . .
C1 P1 C7 C8 -97.7(11) . .
C13 P1 C7 C8 5.3(12) . .
Ir P1 C7 C8 136.1(9) . .
C12 C7 C8 C9 -0.6(18) . .
P1 C7 C8 C9 178.3(9) . .
C7 C8 C9 C10 2.4(19) . .
C8 C9 C10 C11 -4(2) . .
C9 C10 C11 C12 4(2) . .
C8 C7 C12 C11 1(2) . .
P1 C7 C12 C11 -178.4(11) . .
C10 C11 C12 C7 -2(2) . .
C1 P1 C13 C18 -141.4(12) . .
C7 P1 C13 C18 113.8(11) . .
Ir P1 C13 C18 -15.8(13) . .
C1 P1 C13 C14 39.7(12) . .
C7 P1 C13 C14 -65.0(12) . .
Ir P1 C13 C14 165.3(9) . .
C18 C13 C14 C15 2(2) . .
P1 C13 C14 C15 -178.8(12) . .
C13 C14 C15 C16 -1(2) . .
C14 C15 C16 C17 -2(2) . .
C15 C16 C17 C18 4.3(19) . .
C14 C13 C18 C17 0.0(18) . .
P1 C13 C18 C17 -178.9(9) . .
C16 C17 C18 C13 -3.2(18) . .
C25 P2 C19 C24 -168.3(9) . .
C31 P2 C19 C24 -62.5(10) . .
Ir P2 C19 C24 61.0(11) . .
C25 P2 C19 C20 14.6(11) . .
C31 P2 C19 C20 120.4(11) . .
Ir P2 C19 C20 -116.1(9) . .
C24 C19 C20 C21 -0.2(18) . .
P2 C19 C20 C21 176.8(9) . .
C19 C20 C21 C22 1.0(18) . .
C20 C21 C22 C23 -2(2) . .
C21 C22 C23 C24 2(2) . .
C20 C19 C24 C23 0.0(18) . .
P2 C19 C24 C23 -177.1(9) . .
C22 C23 C24 C19 -0.8(19) . .
C31 P2 C25 C30 159.7(10) . .
C19 P2 C25 C30 -90.8(10) . .
Ir P2 C25 C30 40.6(12) . .
C31 P2 C25 C26 -21.1(12) . .
C19 P2 C25 C26 88.4(11) . .
Ir P2 C25 C26 -140.2(9) . .
C30 C25 C26 C27 -2.0(19) . .
P2 C25 C26 C27 178.8(10) . .
C25 C26 C27 C28 1(2) . .
C26 C27 C28 C29 0(2) . .
C27 C28 C29 C30 0(2) . .
C26 C25 C30 C29 1.7(19) . .
P2 C25 C30 C29 -179.1(10) . .
C28 C29 C30 C25 -1(2) . .
C25 P2 C31 C32 -86.1(11) . .
C19 P2 C31 C32 167.0(11) . .
Ir P2 C31 C32 38.2(12) . .
C25 P2 C31 C36 93.6(11) . .
C19 P2 C31 C36 -13.3(11) . .
Ir P2 C31 C36 -142.1(9) . .
C36 C31 C32 C33 -2.2(18) . .
P2 C31 C32 C33 177.5(9) . .
C36 C31 C32 C37 -177.9(10) . .
P2 C31 C32 C37 1.8(16) . .
C31 C32 C33 C34 2.6(19) . .
C37 C32 C33 C34 178.6(11) . .
C32 C33 C34 C35 0(2) . .
C33 C34 C35 C36 -2(2) . .
C34 C35 C36 C31 3(2) . .
C32 C31 C36 C35 -0.5(19) . .
P2 C31 C36 C35 179.8(11) . .
H0 Ir N C37 87.6(11) . .
H1 Ir N C37 130.0(9) . .
P2 Ir N C37 36.2(8) . .
P1 Ir N C37 -148.9(8) . .
Cl Ir N C37 -53.8(9) . .
H0 Ir N C39 -84.9(8) . .
H1 Ir N C39 -42.5(7) . .
P2 Ir N C39 -136.3(7) . .
P1 Ir N C39 38.7(7) . .
Cl Ir N C39 133.7(7) . .
C39 N C37 O -9.1(12) . .
Ir N C37 O 177.3(6) . .
C39 N C37 C32 169.4(9) . .
Ir N C37 C32 -4.2(15) . .
C33 C32 C37 N 159.5(10) . .
C31 C32 C37 N -24.6(16) . .
C33 C32 C37 O -21.9(13) . .
C31 C32 C37 O 154.0(10) . .
N C37 O C38 -7.4(12) . .
C32 C37 O C38 173.9(9) . .
C37 O C38 C39 19.8(11) . .
C37 N C39 C38 20.5(10) . .
Ir N C39 C38 -165.3(7) . .
C37 N C39 C40 -105.7(8) . .
Ir N C39 C40 68.6(9) . .
O C38 C39 N -24.4(10) . .
O C38 C39 C40 96.4(10) . .
N C39 C40 C41 -166.2(9) . .
C38 C39 C40 C41 76.6(11) . .
N C39 C40 C42 72.4(10) . .
C38 C39 C40 C42 -44.8(12) . .
C50B C50A C50B C50A -29(3) 2 2
Cl52 C50A C50B C50A 119.1(10) 2 2
Cl52 C50A C50B C50A 29.5(11) . 2
Cl50 C50A C50B C50A -89.7(12) . 2
Cl51 C50A C50B C50A 150.1(11) . 2
Cl51 C50A C50B C50A 4.5(12) 2 2
C50A C50A C50B C50B 29(3) 2 2
Cl52 C50A C50B C50B 148(3) 2 2
Cl52 C50A C50B C50B 58(2) . 2
Cl50 C50A C50B C50B -61.0(18) . 2
Cl51 C50A C50B C50B 179(2) . 2
Cl51 C50A C50B C50B 33.2(19) 2 2
C50B C50A C50B Cl52 -148(3) 2 2
C50A C50A C50B Cl52 -119.1(10) 2 2
Cl52 C50A C50B Cl52 -89.6(13) . 2
Cl50 C50A C50B Cl52 151.2(12) . 2
Cl51 C50A C50B Cl52 31.0(10) . 2
Cl51 C50A C50B Cl52 -114.6(11) 2 2
C50B C50A C50B Cl51 -179(2) 2 .
C50A C50A C50B Cl51 -150.1(11) 2 .
Cl52 C50A C50B Cl51 -31.0(10) 2 .
Cl52 C50A C50B Cl51 -120.7(6) . .
Cl50 C50A C50B Cl51 120.2(6) . .
Cl51 C50A C50B Cl51 -145.6(7) 2 .
C50B C50A C50B Cl52 -58(2) 2 .
C50A C50A C50B Cl52 -29.5(11) 2 .
Cl52 C50A C50B Cl52 89.6(13) 2 .
Cl50 C50A C50B Cl52 -119.2(6) . .
Cl51 C50A C50B Cl52 120.7(6) . .
Cl51 C50A C50B Cl52 -24.9(5) 2 .
C50B C50A C50B Cl50 61.0(18) 2 .
C50A C50A C50B Cl50 89.7(12) 2 .
Cl52 C50A C50B Cl50 -151.2(12) 2 .
Cl52 C50A C50B Cl50 119.2(6) . .
Cl51 C50A C50B Cl50 -120.2(6) . .
Cl51 C50A C50B Cl50 94.2(5) 2 .
C50B C50A Cl50 C50A -92(3) 2 2
C50B C50A Cl50 C50A 40.2(19) . 2
Cl52 C50A Cl50 C50A 109(5) 2 2
Cl52 C50A Cl50 C50A -21.0(13) . 2
Cl51 C50A Cl50 C50A 101(3) . 2
Cl51 C50A Cl50 C50A -48.6(15) 2 2
C50B C50A Cl50 C50B -133(2) 2 .
C50A C50A Cl50 C50B -40.2(19) 2 .
Cl52 C50A Cl50 C50B 69(4) 2 .
Cl52 C50A Cl50 C50B -61.2(10) . .
Cl51 C50A Cl50 C50B 60.6(10) . .
Cl51 C50A Cl50 C50B -88.8(10) 2 .
C50A C50A Cl50 C50B 92(3) 2 2
C50B C50A Cl50 C50B 133(2) . 2
Cl52 C50A Cl50 C50B -159(5) 2 2
Cl52 C50A Cl50 C50B 71.3(19) . 2
Cl51 C50A Cl50 C50B -167(3) . 2
Cl51 C50A Cl50 C50B 43.7(17) 2 2
C50A C50B Cl50 C50A -54(2) . 2
C50B C50B Cl50 C50A -33.0(17) 2 2
Cl52 C50B Cl50 C50A -75(2) 2 2
Cl51 C50B Cl50 C50A -115(2) . 2
Cl52 C50B Cl50 C50A 7.8(19) . 2
C50A C50B Cl50 C50A 54(2) 2 .
C50B C50B Cl50 C50A 20.6(9) 2 .
Cl52 C50B Cl50 C50A -21.0(9) 2 .
Cl51 C50B Cl50 C50A -61.1(10) . .
Cl52 C50B Cl50 C50A 61.5(10) . .
C50A C50B Cl50 C50B 33.0(17) 2 2
C50A C50B Cl50 C50B -20.6(9) . 2
Cl52 C50B Cl50 C50B -41.6(8) 2 2
Cl51 C50B Cl50 C50B -81.7(13) . 2
Cl52 C50B Cl50 C50B 40.8(7) . 2
C50A C50B Cl51 Cl52 10.1(19) 2 2
C50A C50B Cl51 Cl52 36.2(13) . 2
C50B C50B Cl51 Cl52 35.8(9) 2 2
Cl52 C50B Cl51 Cl52 -24.6(13) . 2
Cl50 C50B Cl51 Cl52 97.1(14) . 2
C50A C50B Cl51 C50A -26.2(16) 2 .
C50B C50B Cl51 C50A -0.4(7) 2 .
Cl52 C50B Cl51 C50A -36.2(13) 2 .
Cl52 C50B Cl51 C50A -60.8(9) . .
Cl50 C50B Cl51 C50A 60.9(10) . .
C50A C50B Cl51 C50A 26.2(16) . 2
C50B C50B Cl51 C50A 25.7(17) 2 2
Cl52 C50B Cl51 C50A -10.1(19) 2 2
Cl52 C50B Cl51 C50A -34.7(16) . 2
Cl50 C50B Cl51 C50A 87(2) . 2
C50B C50A Cl51 Cl52 51(5) 2 2
C50A C50A Cl51 Cl52 -106.9(17) 2 2
C50B C50A Cl51 Cl52 -126(2) . 2
Cl52 C50A Cl51 Cl52 -65.4(19) . 2
Cl50 C50A Cl51 Cl52 173(2) . 2
Cl51 C50A Cl51 Cl52 -60.9(16) 2 2
C50B C50A Cl51 C50B 176(6) 2 .
C50A C50A Cl51 C50B 18.8(9) 2 .
Cl52 C50A Cl51 C50B 126(2) 2 .
Cl52 C50A Cl51 C50B 60.3(10) . .
Cl50 C50A Cl51 C50B -60.8(10) . .
Cl51 C50A Cl51 C50B 64.8(17) 2 .
C50B C50A Cl51 C50A 158(6) 2 2
C50B C50A Cl51 C50A -18.8(9) . 2
Cl52 C50A Cl51 C50A 106.9(17) 2 2
Cl52 C50A Cl51 C50A 41.6(6) . 2
Cl50 C50A Cl51 C50A -79.6(14) . 2
Cl51 C50A Cl51 C50A 46.0(12) 2 2
C50A C50B Cl52 Cl51 17(3) 2 2
C50A C50B Cl52 Cl51 63.7(14) . 2
C50B C50B Cl52 Cl51 43.6(12) 2 2
Cl52 C50B Cl52 Cl51 109.5(17) 2 2
Cl51 C50B Cl52 Cl51 124.6(13) . 2
Cl50 C50B Cl52 Cl51 2.4(16) . 2
C50A C50B Cl52 C50A 47(3) . 2
C50B C50B Cl52 C50A 27(3) 2 2
Cl52 C50B Cl52 C50A 93(4) 2 2
Cl51 C50B Cl52 C50A 108(4) . 2
Cl50 C50B Cl52 C50A -15(3) . 2
C50A C50B Cl52 C50B -27(3) 2 2
C50A C50B Cl52 C50B 20.1(8) . 2
Cl52 C50B Cl52 C50B 66.0(10) 2 2
Cl51 C50B Cl52 C50B 81.0(12) . 2
Cl50 C50B Cl52 C50B -41.2(7) . 2
C50A C50B Cl52 C50A -47(3) 2 .
C50B C50B Cl52 C50A -20.1(8) 2 .
Cl52 C50B Cl52 C50A 45.8(9) 2 .
Cl51 C50B Cl52 C50A 60.9(9) . .
Cl50 C50B Cl52 C50A -61.3(9) . .
C50A C50B Cl52 Cl52 -93(4) 2 2
C50A C50B Cl52 Cl52 -45.8(9) . 2
C50B C50B Cl52 Cl52 -66.0(10) 2 2
Cl51 C50B Cl52 Cl52 15.1(8) . 2
Cl50 C50B Cl52 Cl52 -107.2(12) . 2
C50B C50A Cl52 Cl51 8.7(17) 2 2
C50A C50A Cl52 Cl51 -97(3) 2 2
C50B C50A Cl52 Cl51 -125.2(12) . 2
Cl52 C50A Cl52 Cl51 139.5(18) 2 2
Cl50 C50A Cl52 Cl51 -63.8(13) . 2
Cl51 C50A Cl52 Cl51 174.6(12) . 2
C50B C50A Cl52 C50A 105(2) 2 2
C50B C50A Cl52 C50A -29(2) . 2
Cl52 C50A Cl52 C50A -124(3) 2 2
Cl50 C50A Cl52 C50A 32.7(16) . 2
Cl51 C50A Cl52 C50A -89(3) . 2
Cl51 C50A Cl52 C50A 97(3) 2 2
C50A C50A Cl52 C50B -105(2) 2 2
C50B C50A Cl52 C50B -133.9(19) . 2
Cl52 C50A Cl52 C50B 131(2) 2 2
Cl50 C50A Cl52 C50B -72.5(13) . 2
Cl51 C50A Cl52 C50B 166(2) . 2
Cl51 C50A Cl52 C50B -8.7(17) 2 2
C50B C50A Cl52 C50B 133.9(19) 2 .
C50A C50A Cl52 C50B 29(2) 2 .
Cl52 C50A Cl52 C50B -95.3(14) 2 .
Cl50 C50A Cl52 C50B 61.3(10) . .
Cl51 C50A Cl52 C50B -60.3(10) . .
Cl51 C50A Cl52 C50B 125.2(12) 2 .
C50B C50A Cl52 Cl52 -131(2) 2 2
C50A C50A Cl52 Cl52 124(3) 2 2
C50B C50A Cl52 Cl52 95.3(14) . 2
Cl50 C50A Cl52 Cl52 157(2) . 2
Cl51 C50A Cl52 Cl52 35.1(9) . 2
Cl51 C50A Cl52 Cl52 -139.5(18) 2 2
